data_9004788
loop_
_publ_author_name
'Demartin, F.'
'Gramaccioli, C. M.'
'Pilati, T.'

_publ_section_title
;
 The crystal structure of orlandiite, Pb3Cl4(SeO3).H2O, a complex case
 of twinning and disorder
;
_journal_name_full 'The Canadian Mineralogist'
_journal_page_first 1147
_journal_page_last 1153
_journal_paper_doi 10.2113/gscanmin.41.5.1147
_journal_volume 41
_journal_year 2003
_chemical_formula_sum 'Cl2 H O2 Pb1.5 Se0.5'
_chemical_name_mineral Orlandiite
_space_group_IT_number 2
_symmetry_space_group_name_Hall '-P 1'
_symmetry_space_group_name_H-M 'P -1'
_cell_angle_alpha 62.58
_cell_angle_beta 71.84
_cell_angle_gamma 75.13
_cell_formula_units_Z 4
_cell_length_a 8.136
_cell_length_b 8.430
_cell_length_c 9.233
_cell_volume 529.293
_database_code_amcsd 0005881
_exptl_crystal_density_diffrn 5.700
_cod_original_formula_sum 'Pb1.5 Se.5 Cl2 O2 H'
_cod_database_code 9004788

loop_
_space_group_symop_operation_xyz
x,y,z
-x,-y,-z

loop_
_atom_site_aniso_label
_atom_site_aniso_U_11
_atom_site_aniso_U_22
_atom_site_aniso_U_33
_atom_site_aniso_U_12
_atom_site_aniso_U_13
_atom_site_aniso_U_23
Pb3 0.01060 0.07300 0.01490 -0.00040 -0.00210 -0.00770
Pb'3 0.04410 0.08290 0.01730 -0.00360 -0.01800 0.00070
Se(a) 0.01170 0.01050 0.01010 -0.00080 -0.00100 -0.00370
Se(b) 0.00940 0.02170 0.00790 -0.00280 -0.00160 -0.00650
Pb1 0.02200 0.02420 0.02430 -0.00170 -0.00740 -0.00860
Pb2 0.02370 0.02600 0.02490 -0.00090 -0.00780 -0.01090
Cl1 0.02400 0.02740 0.02150 -0.00450 -0.00350 -0.00860
Cl2 0.01610 0.02580 0.01870 -0.00260 0.00030 -0.00720
Cl3 0.02400 0.02120 0.02020 0.00100 -0.00230 -0.00760
Cl4 0.02100 0.02870 0.01910 -0.00810 -0.00600 -0.00870
Wat 0.03500 0.05330 0.13130 -0.01150 0.00000 -0.06330

loop_
_atom_site_label
_atom_site_fract_x
_atom_site_fract_y
_atom_site_fract_z
_atom_site_occupancy
_atom_site_U_iso_or_equiv
_atom_site_type_symbol
_atom_site_attached_hydrogens
Pb3 0.56890 0.60620 0.75530 0.75000 0.03840 Pb 0
Pb'3 0.56890 0.10480 0.75430 0.25000 0.05490 Pb 0
Se(a) 0.49040 0.86850 0.38600 0.37500 0.01150 Se 0
Se(b) 0.49260 0.75320 0.38500 0.37500 0.01280 Se 0
Se'(a) 0.50420 0.64130 0.61780 0.12500 0.02530 Se 0
Se'(b) 0.51280 0.74430 0.61670 0.12500 0.02180 Se 0
Pb1 0.11376 -0.00862 0.71741 1.00000 0.02380 Pb 0
Pb2 0.12075 0.48200 0.71678 1.00000 0.02470 Pb 0
Cl1 0.19243 0.09558 0.96161 1.00000 0.02510 Cl 0
Cl2 0.19225 0.60008 0.95409 1.00000 0.02220 Cl 0
Cl3 -0.13721 0.33192 0.65464 1.00000 0.02370 Cl 0
Cl4 0.13242 0.16944 0.34662 1.00000 0.02210 Cl 0
Wat 0.49920 0.75550 0.99670 1.00000 0.06680 O 2
O1a 0.67100 0.74150 0.43320 1.00000 0.03620 O 0
O2a 0.57420 0.06380 0.33430 0.50000 0.02670 O 0
O2b 0.56570 0.56530 0.33470 0.50000 0.01180 O 0
O3a 0.36850 0.81440 0.57990 0.50000 0.02390 O 0
O3b 0.36610 0.67070 0.57960 0.50000 0.02810 O 0

loop_
_cod_changelog_entry_id
_cod_changelog_entry_author
_cod_changelog_entry_date
_cod_changelog_entry_text
1
;cod-tools version 3.8.0
Id: cif_guess_AMCSD_atom_types 9574 2023-05-10 09:00:05Z saulius
;
2023-05-10T18:49:35+03:00
;Derived atom types and hydrogen counts
from atom names that follow the AMCSD naming convention
(Wat == water, O-H == hydroxyl).
;

loop_
_cod_related_entry_id
_cod_related_entry_database
_cod_related_entry_code
1 AMCSD 0005881
